data_7101412
loop_
_publ_author_name
'Baber, R. Angharad'
'Bedford, Robin B.'
'Betham, Michael'
'Blake, Michael E.'
'Coles, Simon J.'
'Haddow, Mairi F.'
'Hursthouse, Michael B.'
'Orpen, A. Guy'
'Pilarski, Lukasz T.'
'Pringle, Paul G.'
'Wingada, Richard L.'

_publ_section_title
;
 Chiral palladium bis(phosphite) PCP-pincer complexes via ligand C--H
 activation
;
_journal_coden_ASTM CHCOFS
_journal_issue 37
_journal_name_full
;
 Chemical Communications (Cambridge, United Kingdom)
;
_journal_page_first 3880
_journal_page_last 3882
_journal_paper_doi 10.1039/b609704a
_journal_year 2006
_chemical_formula_sum 'C56 H45 Cl7 O6 P2 Pd'
_chemical_formula_weight 1230.41
_space_group_IT_number 19
_symmetry_cell_setting orthorhombic
_symmetry_space_group_name_Hall 'P 2ac 2ab'
_symmetry_space_group_name_H-M 'P 21 21 21'
_atom_sites_solution_hydrogens geom
_atom_sites_solution_primary direct
_atom_sites_solution_secondary difmap
_audit_creation_method SHELXL-97
_cell_angle_alpha 90.00
_cell_angle_beta 90.00
_cell_angle_gamma 90.00
_cell_formula_units_Z 4
_cell_length_a 9.7215(14)
_cell_length_b 21.165(4)
_cell_length_c 25.864(4)
_cell_measurement_reflns_used 6659
_cell_measurement_temperature 120(2)
_cell_measurement_theta_max 27.48
_cell_measurement_theta_min 2.91
_cell_volume 5321.8(15)
_computing_cell_refinement 'DENZO, COLLECT'
_computing_data_reduction 'DENZO, COLLECT'
_computing_molecular_graphics 'PLATON (Spek, 1990)'
_computing_structure_refinement 'SHELXL-97 (Sheldrick, 1997)'
_computing_structure_solution 'SHELXS-97 (Sheldrick, 1997)'
_diffrn_ambient_temperature 120(2)
_diffrn_detector_area_resol_mean 9.091
_diffrn_measured_fraction_theta_full 0.997
_diffrn_measured_fraction_theta_max 0.997
_diffrn_measurement_device_type 'Bruker-Nonius KappaCCD Area Detector'
_diffrn_measurement_method '\f and \w scans'
_diffrn_radiation_monochromator graphite
_diffrn_radiation_source 'Bruker-Nonius FR591 rotating anode'
_diffrn_radiation_type MoK\a
_diffrn_radiation_wavelength 0.71073
_diffrn_reflns_av_R_equivalents 0.0443
_diffrn_reflns_av_sigmaI/netI 0.0565
_diffrn_reflns_limit_h_max 11
_diffrn_reflns_limit_h_min -12
_diffrn_reflns_limit_k_max 20
_diffrn_reflns_limit_k_min -27
_diffrn_reflns_limit_l_max 33
_diffrn_reflns_limit_l_min -33
_diffrn_reflns_number 38750
_diffrn_reflns_theta_full 27.50
_diffrn_reflns_theta_max 27.50
_diffrn_reflns_theta_min 2.99
_diffrn_standards_decay_% 0
_diffrn_standards_number 0
_exptl_absorpt_coefficient_mu 0.811
_exptl_absorpt_correction_T_max 0.8546
_exptl_absorpt_correction_T_min 0.7373
_exptl_absorpt_correction_type multi-scan
_exptl_absorpt_process_details 'SADABS V2.10 (Sheldrick, G.M., 2003)'
_exptl_crystal_colour colourless
_exptl_crystal_density_diffrn 1.536
_exptl_crystal_density_method 'not measured'
_exptl_crystal_description block
_exptl_crystal_F_000 2496
_exptl_crystal_size_max 0.40
_exptl_crystal_size_mid 0.40
_exptl_crystal_size_min 0.20
_refine_diff_density_max 0.533
_refine_diff_density_min -0.531
_refine_diff_density_rms 0.077
_refine_ls_abs_structure_details 'Flack H D (1983), Acta Cryst. A39, 876-881'
_refine_ls_abs_structure_Flack 0.019(18)
_refine_ls_extinction_method none
_refine_ls_goodness_of_fit_ref 1.021
_refine_ls_hydrogen_treatment constr
_refine_ls_matrix_type full
_refine_ls_number_parameters 683
_refine_ls_number_reflns 12089
_refine_ls_number_restraints 0
_refine_ls_restrained_S_all 1.021
_refine_ls_R_factor_all 0.0505
_refine_ls_R_factor_gt 0.0380
_refine_ls_shift/su_max 0.017
_refine_ls_shift/su_mean 0.001
_refine_ls_structure_factor_coef Fsqd
_refine_ls_weighting_details 'calc w=1/[\s^2^(Fo^2^)+(0.0350P)^2^+3.8023P] where P=(Fo^2^+2Fc^2^)/3'
_refine_ls_weighting_scheme calc
_refine_ls_wR_factor_gt 0.0810
_refine_ls_wR_factor_ref 0.0861
_reflns_number_gt 10489
_reflns_number_total 12089
_reflns_threshold_expression >2sigma(I)
_cod_data_source_file b609704a.txt
_cod_depositor_comments
;
The following automatic conversions were performed:
'_symmetry_cell_setting' value 'Orthorhombic' changed to 'orthorhombic'
according to '/home/saulius/struct/CIF-dictionaries/cif_core.dic'
dictionary named 'cif_core.dic' version 2.4.1 from 2010-06-29.

Automatic conversion script
Id: cif_fix_enum 1527 2010-12-29 10:47:43Z saulius 
;
_cod_original_sg_symbol_H-M P2(1)2(1)2(1)
_cod_database_code 7101412

loop_
_symmetry_equiv_pos_as_xyz
'x, y, z'
'-x+1/2, -y, z+1/2'
'-x, y+1/2, -z+1/2'
'x+1/2, -y+1/2, -z'

loop_
_atom_site_label
_atom_site_type_symbol
_atom_site_fract_x
_atom_site_fract_y
_atom_site_fract_z
_atom_site_U_iso_or_equiv
_atom_site_adp_type
_atom_site_occupancy
_atom_site_symmetry_multiplicity
_atom_site_calc_flag
_atom_site_refinement_flags
_atom_site_disorder_assembly
_atom_site_disorder_group
C1S C 0.2892(4) 0.44297(17) 0.95555(14) 0.0277(8) Uani 1 1 d . . .
H1S H 0.3692 0.4726 0.9544 0.033 Uiso 1 1 calc R . .
C1 C 0.5271(3) 0.43092(17) 0.07526(12) 0.0191(7) Uani 1 1 d . . .
C2 C 0.4445(3) 0.44393(17) 0.11823(13) 0.0225(8) Uani 1 1 d . . .
H2 H 0.3965 0.4829 0.1208 0.027 Uiso 1 1 calc R . .
C2S C 0.8690(5) 0.5130(2) 0.80789(18) 0.0544(12) Uani 1 1 d . . .
H2S H 0.7960 0.5087 0.8349 0.065 Uiso 1 1 calc R A 1
C3 C 0.4341(4) 0.39966(17) 0.15644(13) 0.0252(8) Uani 1 1 d . . .
H3 H 0.3756 0.4070 0.1853 0.030 Uiso 1 1 calc R . .
C4 C 0.5105(4) 0.34282(18) 0.15308(13) 0.0240(8) Uani 1 1 d . . .
C5 C 0.5024(4) 0.29697(19) 0.19310(14) 0.0309(9) Uani 1 1 d . . .
H5 H 0.4462 0.3050 0.2224 0.037 Uiso 1 1 calc R . .
C6 C 0.5728(4) 0.24243(19) 0.19021(14) 0.0303(9) Uani 1 1 d . . .
H6 H 0.5631 0.2117 0.2167 0.036 Uiso 1 1 calc R . .
C7 C 0.6605(4) 0.23081(18) 0.14817(14) 0.0284(8) Uani 1 1 d . . .
H7 H 0.7122 0.1928 0.1470 0.034 Uiso 1 1 calc R . .
C8 C 0.6723(4) 0.27400(16) 0.10858(13) 0.0222(7) Uani 1 1 d . . .
H8 H 0.7340 0.2659 0.0809 0.027 Uiso 1 1 calc R . .
C9 C 0.5940(3) 0.33000(15) 0.10871(12) 0.0160(7) Uani 1 1 d . . .
C10 C 0.5985(3) 0.37577(15) 0.06774(12) 0.0172(7) Uani 1 1 d . . .
C11 C 0.7741(3) 0.41281(16) 0.00449(12) 0.0179(7) Uani 1 1 d . . .
C12 C 0.6838(3) 0.36644(16) 0.01979(12) 0.0167(7) Uani 1 1 d . . .
C13 C 0.6729(3) 0.31153(15) -0.01227(12) 0.0179(7) Uani 1 1 d . . .
C14 C 0.5728(4) 0.26440(16) -0.00481(13) 0.0215(7) Uani 1 1 d . . .
H14 H 0.5096 0.2684 0.0230 0.026 Uiso 1 1 calc R . .
C15 C 0.5644(4) 0.21292(16) -0.03677(13) 0.0243(8) Uani 1 1 d . . .
H15 H 0.4952 0.1820 -0.0311 0.029 Uiso 1 1 calc R . .
C16 C 0.6587(4) 0.20557(18) -0.07834(14) 0.0309(9) Uani 1 1 d . . .
H16 H 0.6543 0.1693 -0.0999 0.037 Uiso 1 1 calc R . .
C17 C 0.7553(4) 0.25093(18) -0.08703(14) 0.0269(8) Uani 1 1 d . . .
H17 H 0.8188 0.2460 -0.1146 0.032 Uiso 1 1 calc R . .
C18 C 0.7621(3) 0.30562(15) -0.05521(13) 0.0185(7) Uani 1 1 d . . .
C19 C 0.8582(4) 0.35380(16) -0.06704(13) 0.0230(7) Uani 1 1 d . . .
H19 H 0.9204 0.3486 -0.0950 0.028 Uiso 1 1 calc R . .
C20 C 0.8610(3) 0.40770(16) -0.03811(12) 0.0232(7) Uani 1 1 d . . .
H20 H 0.9215 0.4413 -0.0469 0.028 Uiso 1 1 calc R . .
C21 C 0.6436(4) 0.64417(15) 0.00296(12) 0.0190(7) Uani 1 1 d . . .
C22 C 0.6728(3) 0.63025(15) 0.05436(13) 0.0202(7) Uani 1 1 d . . .
C23 C 0.6866(4) 0.67607(17) 0.09231(12) 0.0215(7) Uani 1 1 d . . .
C24 C 0.6762(4) 0.73826(17) 0.07433(13) 0.0231(8) Uani 1 1 d . . .
H24 H 0.6893 0.7710 0.0989 0.028 Uiso 1 1 calc R . .
C25 C 0.6483(4) 0.75660(16) 0.02333(13) 0.0241(8) Uani 1 1 d . . .
C26 C 0.6295(4) 0.70671(16) -0.01127(12) 0.0208(7) Uani 1 1 d . . .
C27 C 0.7216(4) 0.66091(18) 0.14851(13) 0.0261(8) Uani 1 1 d . . .
C28 C 0.8699(4) 0.63637(18) 0.15274(13) 0.0307(8) Uani 1 1 d . . .
H28A H 0.8809 0.5990 0.1308 0.046 Uiso 1 1 calc R . .
H28B H 0.8896 0.6251 0.1887 0.046 Uiso 1 1 calc R . .
H28C H 0.9339 0.6694 0.1414 0.046 Uiso 1 1 calc R . .
C29 C 0.6196(5) 0.6103(2) 0.16937(14) 0.0425(11) Uani 1 1 d . . .
H29A H 0.5256 0.6216 0.1593 0.064 Uiso 1 1 calc R . .
H29B H 0.6259 0.6084 0.2072 0.064 Uiso 1 1 calc R . .
H29C H 0.6431 0.5689 0.1548 0.064 Uiso 1 1 calc R . .
C30 C 0.7051(4) 0.71922(18) 0.18363(14) 0.0323(9) Uani 1 1 d . . .
H30A H 0.7745 0.7509 0.1745 0.048 Uiso 1 1 calc R . .
H30B H 0.7172 0.7067 0.2198 0.048 Uiso 1 1 calc R . .
H30C H 0.6130 0.7372 0.1789 0.048 Uiso 1 1 calc R . .
C31 C 0.6391(4) 0.82639(16) 0.00747(13) 0.0268(8) Uani 1 1 d . . .
C32 C 0.6748(5) 0.87015(18) 0.05178(17) 0.0476(12) Uani 1 1 d . . .
H32A H 0.6763 0.9139 0.0394 0.071 Uiso 1 1 calc R . .
H32B H 0.7655 0.8590 0.0655 0.071 Uiso 1 1 calc R . .
H32C H 0.6056 0.8659 0.0791 0.071 Uiso 1 1 calc R . .
C33 C 0.7408(5) 0.84071(19) -0.03625(17) 0.0421(11) Uani 1 1 d . . .
H33A H 0.7420 0.8863 -0.0430 0.063 Uiso 1 1 calc R . .
H33B H 0.7125 0.8182 -0.0676 0.063 Uiso 1 1 calc R . .
H33C H 0.8331 0.8268 -0.0261 0.063 Uiso 1 1 calc R . .
C34] C 0.4940(4) 0.84188(19) -0.00961(17) 0.0396(10) Uani 1 1 d . . .
H34A H 0.4298 0.8330 0.0187 0.059 Uiso 1 1 calc R . .
H34B H 0.4698 0.8160 -0.0397 0.059 Uiso 1 1 calc R . .
H34C H 0.4883 0.8867 -0.0189 0.059 Uiso 1 1 calc R . .
C35 C 0.6987(4) 0.72298(16) -0.17728(12) 0.0194(7) Uani 1 1 d . . .
C36 C 0.7837(4) 0.77482(18) -0.16863(13) 0.0252(8) Uani 1 1 d . . .
H36 H 0.8506 0.7743 -0.1418 0.030 Uiso 1 1 calc R . .
C37 C 0.7682(4) 0.82605(18) -0.19953(14) 0.0287(8) Uani 1 1 d . . .
H37 H 0.8251 0.8620 -0.1942 0.034 Uiso 1 1 calc R . .
C38 C 0.6694(4) 0.82707(16) -0.23934(13) 0.0237(8) Uani 1 1 d . . .
C39 C 0.6497(4) 0.88189(17) -0.27013(14) 0.0306(9) Uani 1 1 d . . .
H39 H 0.7073 0.9176 -0.2649 0.037 Uiso 1 1 calc R . .
C40 C 0.5526(4) 0.88423(18) -0.30596(15) 0.0310(9) Uani 1 1 d . . .
H40 H 0.5412 0.9217 -0.3257 0.037 Uiso 1 1 calc R . .
C41 C 0.4655(4) 0.83189(18) -0.31545(13) 0.0285(8) Uani 1 1 d . . .
H41 H 0.3956 0.8344 -0.3411 0.034 Uiso 1 1 calc R . .
C42 C 0.4829(4) 0.77721(17) -0.28723(13) 0.0249(8) Uani 1 1 d . . .
H42 H 0.4259 0.7417 -0.2940 0.030 Uiso 1 1 calc R . .
C43 C 0.5849(3) 0.77337(16) -0.24820(12) 0.0197(7) Uani 1 1 d . . .
C44 C 0.6028(3) 0.71859(15) -0.21594(12) 0.0187(7) Uani 1 1 d . . .
C45 C 0.4426(3) 0.64118(15) -0.17904(12) 0.0158(7) Uani 1 1 d . . .
C46 C 0.5160(3) 0.66170(15) -0.22110(12) 0.0160(7) Uani 1 1 d . . .
C47 C 0.5065(3) 0.62522(16) -0.26776(12) 0.0179(7) Uani 1 1 d . . .
C48 C 0.5903(4) 0.63622(16) -0.31129(12) 0.0215(7) Uani 1 1 d . . .
H48 H 0.6532 0.6706 -0.3107 0.026 Uiso 1 1 calc R . .
C49 C 0.5837(4) 0.59913(17) -0.35400(13) 0.0250(8) Uani 1 1 d . . .
H49 H 0.6417 0.6078 -0.3827 0.030 Uiso 1 1 calc R . .
C50 C 0.4914(4) 0.54777(18) -0.35611(14) 0.0272(8) Uani 1 1 d . . .
H50 H 0.4867 0.5220 -0.3861 0.033 Uiso 1 1 calc R . .
C51 C 0.4087(4) 0.53551(16) -0.31451(13) 0.0237(8) Uani 1 1 d . . .
H51 H 0.3460 0.5011 -0.3161 0.028 Uiso 1 1 calc R . .
C52 C 0.4144(3) 0.57295(17) -0.26898(12) 0.0178(6) Uani 1 1 d . . .
C53 C 0.3335(4) 0.55881(16) -0.22540(13) 0.0233(8) Uani 1 1 d . . .
H53 H 0.2665 0.5262 -0.2275 0.028 Uiso 1 1 calc R . .
C54 C 0.3496(3) 0.59097(15) -0.18038(12) 0.0195(7) Uani 1 1 d . . .
H54 H 0.2987 0.5795 -0.1505 0.023 Uiso 1 1 calc R . .
O1 O 0.5270(2) 0.47789(10) 0.03606(8) 0.0181(5) Uani 1 1 d . . .
O2 O 0.7825(2) 0.46994(10) 0.03240(9) 0.0184(5) Uani 1 1 d . . .
O3 O 0.6900(2) 0.56604(11) 0.06753(8) 0.0225(5) Uani 1 1 d . . .
O4 O 0.5961(3) 0.71985(10) -0.06347(8) 0.0227(5) Uani 1 1 d . . .
O5 O 0.7131(2) 0.67144(11) -0.14240(9) 0.0211(5) Uani 1 1 d . . .
O6 O 0.4581(2) 0.67367(11) -0.13162(8) 0.0178(5) Uani 1 1 d . . .
P1 P 0.65920(9) 0.51778(4) 0.02167(3) 0.01775(18) Uani 1 1 d . . .
P2 P 0.59711(9) 0.65959(4) -0.10049(3) 0.01837(19) Uani 1 1 d . . .
Cl1 Cl 0.59774(9) 0.49285(4) -0.10871(3) 0.0269(2) Uani 1 1 d . . .
Cl2 Cl 0.35254(11) 0.36573(5) 0.95605(4) 0.0413(2) Uani 1 1 d . . .
Cl3 Cl 0.19495(10) 0.45849(5) 1.01223(4) 0.0352(2) Uani 1 1 d . . .
Cl4 Cl 0.18767(10) 0.45611(5) 0.90029(4) 0.0311(2) Uani 1 1 d . . .
Cl5 Cl 0.9781(9) 0.5779(5) 0.8135(3) 0.109(3) Uani 0.394(16) 1 d P B 1
Cl6 Cl 0.8196(16) 0.5408(7) 0.7508(4) 0.153(6) Uani 0.394(16) 1 d P B 1
Cl7 Cl 0.9824(11) 0.4470(5) 0.7998(4) 0.056(2) Uani 0.394(16) 1 d P B 1
Cl5' Cl 0.9665(6) 0.5682(3) 0.8409(6) 0.150(4) Uani 0.606(16) 1 d P B 2
Cl6' Cl 0.7807(7) 0.5278(4) 0.7511(2) 0.113(2) Uani 0.606(16) 1 d P B 2
Cl7' Cl 0.9507(11) 0.4412(4) 0.8047(3) 0.085(3) Uani 0.606(16) 1 d P B 2
Pd1 Pd 0.62676(2) 0.575164(12) -0.049650(9) 0.01660(6) Uani 1 1 d . . .

loop_
_atom_site_aniso_label
_atom_site_aniso_U_11
_atom_site_aniso_U_22
_atom_site_aniso_U_33
_atom_site_aniso_U_23
_atom_site_aniso_U_13
_atom_site_aniso_U_12
C1S 0.0255(17) 0.028(2) 0.0296(19) 0.0043(17) -0.0034(16) -0.0035(14)
C1 0.0244(16) 0.0186(18) 0.0144(15) 0.0043(14) -0.0038(12) -0.0008(15)
C2 0.0231(17) 0.0243(19) 0.0202(17) -0.0029(14) 0.0015(14) 0.0015(14)
C2S 0.041(2) 0.076(3) 0.046(3) -0.009(2) 0.000(2) 0.011(3)
C3 0.0312(19) 0.028(2) 0.0163(17) -0.0034(15) -0.0006(14) 0.0041(16)
C4 0.0262(18) 0.027(2) 0.0185(17) 0.0045(15) -0.0023(14) -0.0060(16)
C5 0.039(2) 0.037(2) 0.0165(17) 0.0069(16) 0.0011(16) -0.0079(19)
C6 0.036(2) 0.036(2) 0.0194(18) 0.0125(16) -0.0053(16) -0.0059(18)
C7 0.035(2) 0.0210(19) 0.0293(19) 0.0049(15) -0.0070(16) -0.0015(16)
C8 0.0252(18) 0.0221(18) 0.0193(16) 0.0020(14) -0.0022(14) -0.0010(15)
C9 0.0185(16) 0.0151(16) 0.0145(15) 0.0001(13) -0.0013(13) -0.0041(13)
C10 0.0192(16) 0.0165(16) 0.0158(15) 0.0008(13) -0.0022(12) -0.0009(13)
C11 0.0168(15) 0.0204(19) 0.0164(15) 0.0020(13) -0.0044(12) 0.0006(13)
C12 0.0180(15) 0.0179(17) 0.0142(15) 0.0040(13) -0.0019(13) 0.0015(13)
C13 0.0200(17) 0.0139(16) 0.0198(16) -0.0011(13) -0.0052(13) 0.0017(13)
C14 0.0265(18) 0.0201(19) 0.0179(16) 0.0055(14) -0.0029(14) 0.0023(14)
C15 0.0307(19) 0.0133(17) 0.029(2) 0.0008(14) -0.0047(15) -0.0031(14)
C16 0.047(3) 0.0213(19) 0.0249(19) -0.0048(15) -0.0074(18) 0.0035(18)
C17 0.0287(19) 0.029(2) 0.0231(18) 0.0001(16) -0.0004(15) 0.0085(17)
C18 0.0234(16) 0.0156(16) 0.0165(16) 0.0033(14) -0.0059(14) 0.0009(13)
C19 0.0208(17) 0.0257(18) 0.0227(16) 0.0047(14) 0.0023(14) 0.0068(15)
C20 0.0171(15) 0.0256(19) 0.0270(18) 0.0075(13) -0.0023(14) 0.0003(14)
C21 0.0257(18) 0.0167(16) 0.0146(14) -0.0033(13) -0.0040(14) -0.0008(15)
C22 0.0249(16) 0.0158(16) 0.0199(16) 0.0012(14) -0.0045(15) -0.0011(13)
C23 0.0303(18) 0.0210(18) 0.0133(15) -0.0027(14) -0.0060(14) 0.0012(15)
C24 0.0272(19) 0.024(2) 0.0186(16) -0.0065(15) -0.0063(14) -0.0020(15)
C25 0.030(2) 0.0184(18) 0.0238(17) -0.0036(14) -0.0058(16) 0.0002(16)
C26 0.0271(17) 0.0212(17) 0.0141(15) 0.0003(13) -0.0032(15) 0.0000(16)
C27 0.035(2) 0.026(2) 0.0168(17) -0.0031(15) -0.0031(15) -0.0038(16)
C28 0.035(2) 0.036(2) 0.0212(16) -0.0017(15) -0.0128(17) 0.0047(19)
C29 0.063(3) 0.043(2) 0.0220(18) 0.0007(17) 0.010(2) -0.016(2)
C30 0.048(2) 0.031(2) 0.0181(18) -0.0035(16) -0.0097(17) -0.0092(19)
C31 0.043(2) 0.0145(17) 0.0229(17) -0.0016(14) -0.0119(17) -0.0002(17)
C32 0.086(3) 0.0189(19) 0.038(2) -0.0067(19) -0.026(3) 0.002(2)
C33 0.057(3) 0.020(2) 0.049(3) 0.0043(19) -0.003(2) -0.0084(19)
C34] 0.046(3) 0.026(2) 0.047(3) -0.001(2) -0.014(2) 0.0061(19)
C35 0.0216(17) 0.0199(18) 0.0169(16) 0.0020(14) -0.0015(14) 0.0007(14)
C36 0.0270(19) 0.030(2) 0.0184(17) 0.0006(16) -0.0030(14) -0.0080(16)
C37 0.036(2) 0.023(2) 0.0270(19) -0.0010(16) 0.0055(16) -0.0103(16)
C38 0.033(2) 0.0187(18) 0.0200(16) -0.0009(14) 0.0047(15) -0.0030(15)
C39 0.049(2) 0.0152(17) 0.0279(19) 0.0021(15) 0.0095(18) -0.0032(17)
C40 0.046(2) 0.0185(19) 0.028(2) 0.0109(16) 0.0021(18) 0.0069(18)
C41 0.039(2) 0.029(2) 0.0170(17) 0.0044(16) -0.0033(16) 0.0061(18)
C42 0.0312(19) 0.0214(19) 0.0222(18) 0.0055(15) -0.0023(15) 0.0000(16)
C43 0.0254(18) 0.0169(17) 0.0169(16) 0.0004(14) 0.0048(13) 0.0016(14)
C44 0.0256(18) 0.0150(16) 0.0156(15) 0.0010(13) 0.0034(13) 0.0004(14)
C45 0.0191(16) 0.0158(16) 0.0126(15) -0.0036(13) -0.0023(12) 0.0027(13)
C46 0.0191(16) 0.0128(16) 0.0160(15) 0.0020(13) -0.0035(13) 0.0001(13)
C47 0.0197(16) 0.0190(18) 0.0151(16) -0.0001(13) -0.0034(13) 0.0028(14)
C48 0.0268(18) 0.0209(18) 0.0168(15) -0.0012(14) -0.0027(13) -0.0023(14)
C49 0.0273(19) 0.030(2) 0.0175(16) -0.0032(15) 0.0057(14) 0.0014(15)
C50 0.036(2) 0.0251(19) 0.0205(18) -0.0081(16) -0.0037(15) 0.0044(17)
C51 0.0294(19) 0.0198(18) 0.0218(17) -0.0023(14) -0.0054(14) -0.0025(15)
C52 0.0186(15) 0.0176(16) 0.0172(15) -0.0006(14) -0.0016(12) 0.0036(15)
C53 0.0258(18) 0.0204(19) 0.0236(17) -0.0001(14) -0.0049(14) -0.0031(14)
C54 0.0210(17) 0.0216(18) 0.0159(15) 0.0011(13) 0.0016(13) -0.0016(13)
O1 0.0223(11) 0.0137(12) 0.0184(12) 0.0037(9) -0.0019(9) 0.0013(9)
O2 0.0187(11) 0.0140(12) 0.0226(12) 0.0024(9) -0.0061(9) -0.0036(9)
O3 0.0359(13) 0.0158(13) 0.0158(11) 0.0022(9) -0.0065(10) -0.0037(11)
O4 0.0377(14) 0.0147(12) 0.0159(11) 0.0005(9) -0.0075(10) 0.0012(10)
O5 0.0224(12) 0.0226(13) 0.0182(12) 0.0053(10) -0.0019(10) 0.0007(10)
O6 0.0242(12) 0.0184(12) 0.0107(10) -0.0007(9) 0.0003(9) -0.0011(10)
P1 0.0225(5) 0.0149(4) 0.0158(4) 0.0007(3) -0.0040(3) -0.0017(3)
P2 0.0255(5) 0.0166(4) 0.0130(4) -0.0004(3) -0.0028(3) -0.0013(4)
Cl1 0.0358(5) 0.0222(4) 0.0226(4) -0.0079(4) -0.0035(4) -0.0031(4)
Cl2 0.0442(6) 0.0320(5) 0.0475(6) 0.0002(5) -0.0073(5) 0.0092(4)
Cl3 0.0343(5) 0.0431(6) 0.0281(5) -0.0027(4) 0.0006(4) -0.0026(5)
Cl4 0.0291(5) 0.0377(5) 0.0265(5) 0.0040(4) -0.0023(4) 0.0004(4)
Cl5 0.082(4) 0.138(6) 0.109(5) 0.007(5) 0.048(4) -0.002(4)
Cl6 0.196(10) 0.166(8) 0.097(6) 0.095(6) 0.078(7) 0.103(7)
Cl7 0.044(3) 0.063(4) 0.062(4) -0.033(3) -0.025(2) 0.018(2)
Cl5' 0.062(3) 0.080(3) 0.308(11) -0.101(5) -0.079(4) 0.035(2)
Cl6' 0.107(3) 0.172(5) 0.060(3) -0.021(3) -0.038(3) 0.103(3)
Cl7' 0.110(6) 0.098(4) 0.047(2) 0.002(2) -0.040(3) 0.033(4)
Pd1 0.02355(12) 0.01368(11) 0.01257(10) -0.00060(10) -0.00329(10) -0.00182(11)

loop_
_atom_type_symbol
_atom_type_description
_atom_type_scat_dispersion_real
_atom_type_scat_dispersion_imag
_atom_type_scat_source
C C 0.0033 0.0016 'International Tables Vol C Tables 4.2.6.8 and 6.1.1.4'
H H 0.0000 0.0000 'International Tables Vol C Tables 4.2.6.8 and 6.1.1.4'
O O 0.0106 0.0060 'International Tables Vol C Tables 4.2.6.8 and 6.1.1.4'
P P 0.1023 0.0942 'International Tables Vol C Tables 4.2.6.8 and 6.1.1.4'
Cl Cl 0.1484 0.1585 'International Tables Vol C Tables 4.2.6.8 and 6.1.1.4'
Pd Pd -0.9988 1.0072 'International Tables Vol C Tables 4.2.6.8 and 6.1.1.4'

loop_
_geom_angle_atom_site_label_1
_geom_angle_atom_site_label_2
_geom_angle_atom_site_label_3
_geom_angle
Cl2 C1S Cl3 110.6(2)
Cl2 C1S Cl4 110.6(2)
Cl3 C1S Cl4 110.83(19)
Cl2 C1S H1S 108.2
Cl3 C1S H1S 108.2
Cl4 C1S H1S 108.2
C10 C1 C2 124.8(3)
C10 C1 O1 119.7(3)
C2 C1 O1 115.4(3)
C3 C2 C1 118.9(3)
C3 C2 H2 120.6
C1 C2 H2 120.6
Cl6 C2S Cl7' 113.9(6)
Cl6 C2S Cl6' 15.7(7)
Cl7' C2S Cl6' 110.4(4)
Cl6 C2S Cl5' 111.0(10)
Cl7' C2S Cl5' 111.6(4)
Cl6' C2S Cl5' 124.7(7)
Cl6 C2S Cl5 88.3(8)
Cl7' C2S Cl5 114.9(5)
Cl6' C2S Cl5 103.3(6)
Cl5' C2S Cl5 24.9(5)
Cl6 C2S Cl7 110.5(6)
Cl7' C2S Cl7 11.4(7)
Cl6' C2S Cl7 110.3(5)
Cl5' C2S Cl7 104.3(4)
Cl5 C2S Cl7 104.5(5)
Cl6 C2S H2S 116.6
Cl7' C2S H2S 106.3
Cl6' C2S H2S 104.8
Cl5' C2S H2S 96.1
Cl5 C2S H2S 116.6
Cl7 C2S H2S 116.6
C2 C3 C4 119.9(3)
C2 C3 H3 120.0
C4 C3 H3 120.0
C3 C4 C5 120.4(3)
C3 C4 C9 120.5(3)
C5 C4 C9 119.1(3)
C6 C5 C4 121.2(4)
C6 C5 H5 119.4
C4 C5 H5 119.4
C5 C6 C7 120.2(3)
C5 C6 H6 119.9
C7 C6 H6 119.9
C8 C7 C6 120.7(4)
C8 C7 H7 119.6
C6 C7 H7 119.6
C7 C8 C9 120.8(3)
C7 C8 H8 119.6
C9 C8 H8 119.6
C8 C9 C4 117.9(3)
C8 C9 C10 123.3(3)
C4 C9 C10 118.7(3)
C1 C10 C9 117.0(3)
C1 C10 C12 120.5(3)
C9 C10 C12 122.4(3)
C12 C11 C20 124.0(3)
C12 C11 O2 120.1(3)
C20 C11 O2 115.8(3)
C11 C12 C13 117.4(3)
C11 C12 C10 119.7(3)
C13 C12 C10 122.9(3)
C14 C13 C18 118.0(3)
C14 C13 C12 123.2(3)
C18 C13 C12 118.8(3)
C15 C14 C13 121.5(3)
C15 C14 H14 119.3
C13 C14 H14 119.3
C14 C15 C16 120.3(3)
C14 C15 H15 119.8
C16 C15 H15 119.8
C17 C16 C15 119.5(3)
C17 C16 H16 120.2
C15 C16 H16 120.2
C16 C17 C18 120.7(3)
C16 C17 H17 119.6
C18 C17 H17 119.6
C19 C18 C13 120.7(3)
C19 C18 C17 119.5(3)
C13 C18 C17 119.8(3)
C20 C19 C18 119.8(3)
C20 C19 H19 120.1
C18 C19 H19 120.1
C19 C20 C11 119.1(3)
C19 C20 H20 120.5
C11 C20 H20 120.5
C26 C21 C22 118.6(3)
C26 C21 Pd1 120.7(2)
C22 C21 Pd1 120.8(2)
C23 C22 C21 123.3(3)
C23 C22 O3 119.4(3)
C21 C22 O3 117.3(3)
C22 C23 C24 114.6(3)
C22 C23 C27 123.3(3)
C24 C23 C27 122.0(3)
C23 C24 C25 125.9(3)
C23 C24 H24 117.0
C25 C24 H24 117.0
C26 C25 C24 114.8(3)
C26 C25 C31 123.3(3)
C24 C25 C31 121.9(3)
C21 C26 C25 122.8(3)
C21 C26 O4 117.7(3)
C25 C26 O4 119.5(3)
C23 C27 C28 110.3(3)
C23 C27 C30 111.7(3)
C28 C27 C30 109.0(3)
C23 C27 C29 109.5(3)
C28 C27 C29 109.9(3)
C30 C27 C29 106.3(3)
C27 C28 H28A 109.5
C27 C28 H28B 109.5
H28A C28 H28B 109.5
C27 C28 H28C 109.5
H28A C28 H28C 109.5
H28B C28 H28C 109.5
C27 C29 H29A 109.5
C27 C29 H29B 109.5
H29A C29 H29B 109.5
C27 C29 H29C 109.5
H29A C29 H29C 109.5
H29B C29 H29C 109.5
C27 C30 H30A 109.5
C27 C30 H30B 109.5
H30A C30 H30B 109.5
C27 C30 H30C 109.5
H30A C30 H30C 109.5
H30B C30 H30C 109.5
C32 C31 C34] 107.6(3)
C32 C31 C33 106.9(3)
C34] C31 C33 110.1(3)
C32 C31 C25 111.9(3)
C34] C31 C25 109.9(3)
C33 C31 C25 110.5(3)
C31 C32 H32A 109.5
C31 C32 H32B 109.5
H32A C32 H32B 109.5
C31 C32 H32C 109.5
H32A C32 H32C 109.5
H32B C32 H32C 109.5
C31 C33 H33A 109.5
C31 C33 H33B 109.5
H33A C33 H33B 109.5
C31 C33 H33C 109.5
H33A C33 H33C 109.5
H33B C33 H33C 109.5
C31 C34] H34A 109.5
C31 C34] H34B 109.5
H34A C34] H34B 109.5
C31 C34] H34C 109.5
H34A C34] H34C 109.5
H34B C34] H34C 109.5
C44 C35 C36 125.1(3)
C44 C35 O5 118.5(3)
C36 C35 O5 116.4(3)
C37 C36 C35 118.0(3)
C37 C36 H36 121.0
C35 C36 H36 121.0
C36 C37 C38 121.3(3)
C36 C37 H37 119.4
C38 C37 H37 119.4
C37 C38 C43 120.0(3)
C37 C38 C39 121.0(3)
C43 C38 C39 119.0(3)
C40 C39 C38 121.3(4)
C40 C39 H39 119.4
C38 C39 H39 119.4
C39 C40 C41 121.2(3)
C39 C40 H40 119.4
C41 C40 H40 119.4
C42 C41 C40 119.4(3)
C42 C41 H41 120.3
C40 C41 H41 120.3
C41 C42 C43 120.7(3)
C41 C42 H42 119.6
C43 C42 H42 119.6
C42 C43 C38 118.3(3)
C42 C43 C44 122.9(3)
C38 C43 C44 118.7(3)
C35 C44 C43 116.8(3)
C35 C44 C46 120.7(3)
C43 C44 C46 122.4(3)
C46 C45 C54 123.9(3)
C46 C45 O6 118.6(3)
C54 C45 O6 117.5(3)
C45 C46 C47 117.6(3)
C45 C46 C44 118.9(3)
C47 C46 C44 123.5(3)
C48 C47 C52 118.3(3)
C48 C47 C46 123.1(3)
C52 C47 C46 118.5(3)
C49 C48 C47 121.8(3)
C49 C48 H48 119.1
C47 C48 H48 119.1
C48 C49 C50 120.5(3)
C48 C49 H49 119.8
C50 C49 H49 119.8
C51 C50 C49 119.3(3)
C51 C50 H50 120.3
C49 C50 H50 120.3
C50 C51 C52 121.6(3)
C50 C51 H51 119.2
C52 C51 H51 119.2
C53 C52 C51 121.6(3)
C53 C52 C47 119.9(3)
C51 C52 C47 118.4(3)
C54 C53 C52 121.1(3)
C54 C53 H53 119.5
C52 C53 H53 119.5
C53 C54 C45 118.5(3)
C53 C54 H54 120.7
C45 C54 H54 120.7
C1 O1 P1 122.8(2)
C11 O2 P1 114.30(19)
C22 O3 P1 114.54(19)
C26 O4 P2 114.5(2)
C35 O5 P2 119.0(2)
C45 O6 P2 115.8(2)
O1 P1 O3 108.62(13)
O1 P1 O2 103.35(12)
O3 P1 O2 97.83(13)
O1 P1 Pd1 111.74(9)
O3 P1 Pd1 107.04(9)
O2 P1 Pd1 126.61(9)
O5 P2 O4 106.76(13)
O5 P2 O6 103.13(12)
O4 P2 O6 98.52(12)
O5 P2 Pd1 115.92(10)
O4 P2 Pd1 106.65(9)
O6 P2 Pd1 123.57(9)
C2S Cl5 Cl6 44.4(4)
C2S Cl6 Cl5 47.2(5)
C21 Pd1 P1 79.85(10)
C21 Pd1 P2 80.06(10)
P1 Pd1 P2 159.89(3)
C21 Pd1 Cl1 177.16(10)
P1 Pd1 Cl1 98.74(4)
P2 Pd1 Cl1 101.29(3)

loop_
_geom_bond_atom_site_label_1
_geom_bond_atom_site_label_2
_geom_bond_distance
C1S Cl2 1.747(4)
C1S Cl3 1.760(4)
C1S Cl4 1.759(4)
C1S H1S 1.0000
C1 C10 1.372(5)
C1 C2 1.398(5)
C1 O1 1.420(4)
C2 C3 1.366(5)
C2 H2 0.9500
C2S Cl6 1.660(10)
C2S Cl7' 1.718(9)
C2S Cl6' 1.729(6)
C2S Cl5' 1.730(7)
C2S Cl5 1.740(11)
C2S Cl7 1.792(11)
C2S H2S 1.0000
C3 C4 1.416(5)
C3 H3 0.9500
C4 C5 1.421(5)
C4 C9 1.432(5)
C5 C6 1.344(5)
C5 H5 0.9500
C6 C7 1.403(5)
C6 H6 0.9500
C7 C8 1.377(5)
C7 H7 0.9500
C8 C9 1.408(5)
C8 H8 0.9500
C9 C10 1.436(4)
C10 C12 1.505(4)
C11 C12 1.375(5)
C11 C20 1.393(5)
C11 O2 1.411(4)
C12 C13 1.432(5)
C13 C14 1.407(5)
C13 C18 1.415(5)
C14 C15 1.370(5)
C14 H14 0.9500
C15 C16 1.422(5)
C15 H15 0.9500
C16 C17 1.362(5)
C16 H16 0.9500
C17 C18 1.422(5)
C17 H17 0.9500
C18 C19 1.416(5)
C19 C20 1.365(5)
C19 H19 0.9500
C20 H20 0.9500
C21 C26 1.381(4)
C21 C22 1.391(4)
C21 Pd1 2.003(3)
C22 C23 1.386(5)
C22 O3 1.411(4)
C23 C24 1.400(5)
C23 C27 1.527(5)
C24 C25 1.402(5)
C24 H24 0.9500
C25 C26 1.396(5)
C25 C31 1.536(5)
C26 O4 1.416(4)
C27 C28 1.537(5)
C27 C30 1.541(5)
C27 C29 1.556(5)
C28 H28A 0.9800
C28 H28B 0.9800
C28 H28C 0.9800
C29 H29A 0.9800
C29 H29B 0.9800
C29 H29C 0.9800
C30 H30A 0.9800
C30 H30B 0.9800
C30 H30C 0.9800
C31 C32 1.514(5)
C31 C34] 1.515(6)
C31 C33 1.532(6)
C32 H32A 0.9800
C32 H32B 0.9800
C32 H32C 0.9800
C33 H33A 0.9800
C33 H33B 0.9800
C33 H33C 0.9800
C34] H34A 0.9800
C34] H34B 0.9800
C34] H34C 0.9800
C35 C44 1.370(5)
C35 C36 1.392(5)
C35 O5 1.422(4)
C36 C37 1.355(5)
C36 H36 0.9500
C37 C38 1.408(5)
C37 H37 0.9500
C38 C43 1.421(5)
C38 C39 1.420(5)
C39 C40 1.324(5)
C39 H39 0.9500
C40 C41 1.416(5)
C40 H40 0.9500
C41 C42 1.379(5)
C41 H41 0.9500
C42 C43 1.417(5)
C42 H42 0.9500
C43 C44 1.439(4)
C44 C46 1.476(4)
C45 C46 1.372(4)
C45 C54 1.396(4)
C45 O6 1.414(4)
C46 C47 1.436(4)
C47 C48 1.409(4)
C47 C52 1.424(5)
C48 C49 1.357(5)
C48 H48 0.9500
C49 C50 1.411(5)
C49 H49 0.9500
C50 C51 1.368(5)
C50 H50 0.9500
C51 C52 1.421(4)
C51 H51 0.9500
C52 C53 1.407(4)
C53 C54 1.358(4)
C53 H53 0.9500
C54 H54 0.9500
O1 P1 1.582(2)
O2 P1 1.594(2)
O3 P1 1.594(2)
O4 P2 1.595(2)
O5 P2 1.584(2)
O6 P2 1.601(2)
P1 Pd1 2.2309(9)
P2 Pd1 2.2372(10)
Cl1 Pd1 2.3342(9)
Cl5 Cl6 2.37(2)
